data_4324312
loop_
_publ_author_name
'Maximilian N. Kopylovich'
'Kamran T. Mahmudov'
'M. F\'atima C. Guedes da Silva'
'Pawe\/l J. Figiel'
'Yauhen Yu. Karabach'
'Maxim L. Kuznetsov'
'Konstantin V. Luzyanin'
'Armando J. L. Pombeiro'

_publ_section_title
;
 Ortho-Hydroxyphenylhydrazo-\b-Diketones: Tautomery, Coordination Ability,
 and Catalytic Activity of Their Copper(II) Complexes toward Oxidation of
 Cyclohexane and Benzylic Alcohols
;
_journal_name_full 'Inorganic Chemistry'
_journal_page_first 918
_journal_page_last 931
_journal_paper_doi 10.1021/ic101516k
_journal_volume 50
_journal_year 2011
_chemical_formula_moiety 'C28 H32 Cu2 N4 O8'
_chemical_formula_sum 'C28 H32 Cu2 N4 O8'
_chemical_formula_weight 679.66
_chemical_name_systematic
;
 ?
;
_space_group_IT_number 14
_symmetry_cell_setting monoclinic
_symmetry_space_group_name_Hall '-P 2yn'
_symmetry_space_group_name_H-M 'P 1 21/n 1'
_atom_sites_solution_hydrogens geom
_atom_sites_solution_primary direct
_atom_sites_solution_secondary difmap
_audit_creation_method SHELXL-97
_cell_angle_alpha 90.00
_cell_angle_beta 92.282(4)
_cell_angle_gamma 90.00
_cell_formula_units_Z 2
_cell_length_a 10.2942(6)
_cell_length_b 6.3348(3)
_cell_length_c 21.6292(13)
_cell_measurement_reflns_used 2893
_cell_measurement_temperature 150(2)
_cell_measurement_theta_max 26.74
_cell_measurement_theta_min 2.23
_cell_volume 1409.36(14)
_computing_cell_refinement 'Bruker SMART'
_computing_data_collection 'Bruker SMART'
_computing_data_reduction 'Bruker SAINT'
_computing_molecular_graphics 'Ortep-3 for Windows (Farrugia, 1997)'
_computing_publication_material 'WinGX publication routines (Farrugia, 1999)'
_computing_structure_refinement 'SHELXL-97 (Sheldrick, 1997)'
_computing_structure_solution 'SHELXS-97 (Sheldrick, 1990)'
_diffrn_ambient_temperature 150(2)
_diffrn_measured_fraction_theta_full 0.998
_diffrn_measured_fraction_theta_max 0.998
_diffrn_measurement_device_type 'CCD area detector'
_diffrn_measurement_method 'phi and omega scans'
_diffrn_radiation_monochromator graphite
_diffrn_radiation_source 'fine-focus sealed tube'
_diffrn_radiation_type MoK\a
_diffrn_radiation_wavelength 0.71069
_diffrn_reflns_av_R_equivalents 0.0726
_diffrn_reflns_av_sigmaI/netI 0.0584
_diffrn_reflns_limit_h_max 13
_diffrn_reflns_limit_h_min -13
_diffrn_reflns_limit_k_max 8
_diffrn_reflns_limit_k_min -8
_diffrn_reflns_limit_l_max 28
_diffrn_reflns_limit_l_min -28
_diffrn_reflns_number 16953
_diffrn_reflns_theta_full 27.69
_diffrn_reflns_theta_max 27.69
_diffrn_reflns_theta_min 1.88
_exptl_absorpt_coefficient_mu 1.567
_exptl_absorpt_correction_T_max 0.8343
_exptl_absorpt_correction_T_min 0.6861
_exptl_absorpt_correction_type multi-scan
_exptl_absorpt_process_details sadabs
_exptl_crystal_colour blue
_exptl_crystal_density_diffrn 1.602
_exptl_crystal_description plate
_exptl_crystal_F_000 700
_exptl_crystal_size_max 0.26
_exptl_crystal_size_mid 0.23
_exptl_crystal_size_min 0.12
_refine_diff_density_max 0.451
_refine_diff_density_min -0.478
_refine_diff_density_rms 0.123
_refine_ls_extinction_method none
_refine_ls_goodness_of_fit_ref 1.007
_refine_ls_hydrogen_treatment mixed
_refine_ls_matrix_type full
_refine_ls_number_parameters 196
_refine_ls_number_reflns 3296
_refine_ls_number_restraints 1
_refine_ls_restrained_S_all 1.007
_refine_ls_R_factor_all 0.0696
_refine_ls_R_factor_gt 0.0402
_refine_ls_shift/su_max 0.001
_refine_ls_shift/su_mean 0.000
_refine_ls_structure_factor_coef Fsqd
_refine_ls_weighting_details 'calc w=1/[\s^2^(Fo^2^)+(0.0455P)^2^+0.0000P] where P=(Fo^2^+2Fc^2^)/3'
_refine_ls_weighting_scheme calc
_refine_ls_wR_factor_gt 0.0846
_refine_ls_wR_factor_ref 0.0925
_reflns_number_gt 2382
_reflns_number_total 3296
_reflns_threshold_expression >2sigma(I)
_cod_data_source_file ic101516k_si_002_06.cif
_cod_data_source_block compound8
_cod_original_sg_symbol_H-M 'P 21/n'
_cod_database_code 4324312

loop_
_symmetry_equiv_pos_as_xyz
'x, y, z'
'-x+1/2, y+1/2, -z+1/2'
'-x, -y, -z'
'x-1/2, -y-1/2, z-1/2'

loop_
_atom_site_label
_atom_site_type_symbol
_atom_site_fract_x
_atom_site_fract_y
_atom_site_fract_z
_atom_site_U_iso_or_equiv
_atom_site_adp_type
_atom_site_occupancy
_atom_site_symmetry_multiplicity
_atom_site_calc_flag
_atom_site_refinement_flags
Cu1 Cu 0.37800(3) 0.11321(5) 0.974764(17) 0.01673(11) Uani 1 1 d .
O3 O 0.02700(17) 0.7412(3) 0.95575(9) 0.0209(5) Uani 1 1 d .
O1 O 0.50765(18) 0.1258(3) 1.04257(9) 0.0188(4) Uani 1 1 d .
O2 O 0.25847(17) 0.1211(3) 0.90581(9) 0.0179(4) Uani 1 1 d .
O10 O 0.19016(19) -0.0185(3) 1.03426(11) 0.0219(5) Uani 1 1 d D
N2 N 0.2307(2) 0.5003(3) 0.98708(11) 0.0132(5) Uani 1 1 d .
C1 C 0.4024(2) 0.4501(4) 1.05743(13) 0.0120(5) Uani 1 1 d .
C11 C 0.1520(2) 0.4363(4) 0.93767(13) 0.0122(6) Uani 1 1 d .
N1 N 0.3267(2) 0.3847(3) 1.00520(11) 0.0133(5) Uani 1 1 d .
C12 C 0.0403(2) 0.5761(4) 0.92645(13) 0.0148(6) Uani 1 1 d .
C14 C -0.0104(2) 0.3976(5) 0.82341(13) 0.0193(6) Uani 1 1 d .
C5 C 0.4702(2) 0.6771(4) 1.14070(14) 0.0181(6) Uani 1 1 d .
H5 H 0.4621 0.8058 1.1628 0.022 Uiso 1 1 calc R
C2 C 0.4992(2) 0.3004(4) 1.07672(13) 0.0140(6) Uani 1 1 d .
C15 C 0.0697(3) 0.2096(5) 0.84784(14) 0.0209(6) Uani 1 1 d .
H15A H 0.0091 0.1004 0.8622 0.025 Uiso 1 1 calc R
H15B H 0.1167 0.1486 0.8130 0.025 Uiso 1 1 calc R
C16 C 0.1677(2) 0.2561(4) 0.90001(13) 0.0147(6) Uani 1 1 d .
C3 C 0.5778(3) 0.3421(4) 1.12863(13) 0.0169(6) Uani 1 1 d .
H3 H 0.6418 0.2425 1.1422 0.020 Uiso 1 1 calc R
C13 C -0.0629(3) 0.5096(5) 0.87972(14) 0.0202(6) Uani 1 1 d .
H13A H -0.1122 0.6360 0.8655 0.024 Uiso 1 1 calc R
H13B H -0.1244 0.4140 0.9000 0.024 Uiso 1 1 calc R
C4 C 0.5632(3) 0.5285(4) 1.16063(14) 0.0183(6) Uani 1 1 d .
H4 H 0.6168 0.5562 1.1965 0.022 Uiso 1 1 calc R
C6 C 0.3904(2) 0.6386(4) 1.08958(13) 0.0156(6) Uani 1 1 d .
H6 H 0.3274 0.7402 1.0763 0.019 Uiso 1 1 calc R
C18 C -0.1238(3) 0.3183(5) 0.78189(15) 0.0313(8) Uani 1 1 d .
H18A H -0.0899 0.2459 0.7459 0.047 Uiso 1 1 calc R
H18B H -0.1775 0.4383 0.7680 0.047 Uiso 1 1 calc R
H18C H -0.1766 0.2199 0.8052 0.047 Uiso 1 1 calc R
C17 C 0.0738(3) 0.5486(5) 0.78727(15) 0.0301(8) Uani 1 1 d .
H17A H 0.1075 0.4751 0.7514 0.045 Uiso 1 1 calc R
H17B H 0.1466 0.5980 0.8141 0.045 Uiso 1 1 calc R
H17C H 0.0214 0.6698 0.7731 0.045 Uiso 1 1 calc R
H10B H 0.140(3) 0.084(4) 1.0390(17) 0.045 Uiso 1 1 d D
H10A H 0.162(4) -0.101(6) 1.0143(18) 0.045 Uiso 1 1 d .

loop_
_atom_site_aniso_label
_atom_site_aniso_U_11
_atom_site_aniso_U_22
_atom_site_aniso_U_33
_atom_site_aniso_U_23
_atom_site_aniso_U_13
_atom_site_aniso_U_12
Cu1 0.01737(17) 0.01333(17) 0.0190(2) -0.00294(16) -0.00546(13) 0.00636(15)
O3 0.0172(10) 0.0180(10) 0.0271(13) -0.0062(9) -0.0042(8) 0.0065(8)
O1 0.0185(9) 0.0154(10) 0.0220(12) -0.0062(9) -0.0071(8) 0.0083(8)
O2 0.0171(9) 0.0170(10) 0.0194(11) -0.0021(9) -0.0013(8) 0.0064(8)
O10 0.0175(10) 0.0140(11) 0.0338(14) -0.0026(9) -0.0051(9) 0.0031(8)
N2 0.0108(10) 0.0138(11) 0.0149(13) 0.0018(10) 0.0003(9) 0.0016(9)
C1 0.0088(12) 0.0143(13) 0.0130(15) 0.0005(11) 0.0011(10) -0.0004(10)
C11 0.0103(12) 0.0135(13) 0.0128(15) 0.0010(10) -0.0001(10) 0.0010(10)
N1 0.0118(10) 0.0117(10) 0.0162(13) 0.0012(10) -0.0003(9) 0.0021(9)
C12 0.0133(12) 0.0155(14) 0.0157(15) 0.0029(11) 0.0014(11) 0.0000(10)
C14 0.0138(12) 0.0278(16) 0.0159(15) -0.0021(13) -0.0057(11) 0.0053(12)
C5 0.0164(13) 0.0157(13) 0.0221(17) -0.0052(12) -0.0015(12) 0.0030(11)
C2 0.0138(13) 0.0132(13) 0.0154(15) 0.0001(11) 0.0023(11) 0.0018(10)
C15 0.0188(14) 0.0224(15) 0.0210(17) -0.0052(13) -0.0058(12) 0.0037(12)
C16 0.0121(13) 0.0182(14) 0.0139(15) 0.0025(11) 0.0000(10) 0.0007(11)
C3 0.0136(13) 0.0199(15) 0.0170(16) 0.0051(12) -0.0028(11) 0.0038(11)
C13 0.0128(13) 0.0281(16) 0.0193(17) -0.0032(13) -0.0043(11) 0.0073(12)
C4 0.0160(13) 0.0235(15) 0.0151(16) -0.0012(12) -0.0039(11) -0.0009(11)
C6 0.0121(12) 0.0145(14) 0.0201(16) -0.0036(12) -0.0010(10) 0.0013(11)
C18 0.0220(15) 0.044(2) 0.027(2) -0.0129(16) -0.0111(13) 0.0075(14)
C17 0.0285(16) 0.044(2) 0.0174(18) 0.0081(15) -0.0037(13) 0.0041(15)

loop_
_atom_type_symbol
_atom_type_description
_atom_type_scat_dispersion_real
_atom_type_scat_dispersion_imag
_atom_type_scat_source
C C 0.0033 0.0016 'International Tables Vol C Tables 4.2.6.8 and 6.1.1.4'
H H 0.0000 0.0000 'International Tables Vol C Tables 4.2.6.8 and 6.1.1.4'
N N 0.0061 0.0033 'International Tables Vol C Tables 4.2.6.8 and 6.1.1.4'
O O 0.0106 0.0060 'International Tables Vol C Tables 4.2.6.8 and 6.1.1.4'
Cu Cu 0.3201 1.2651 'International Tables Vol C Tables 4.2.6.8 and 6.1.1.4'

loop_
_geom_angle_atom_site_label_1
_geom_angle_atom_site_label_2
_geom_angle_atom_site_label_3
_geom_angle
_geom_angle_site_symmetry_1
_geom_angle_site_symmetry_3
O2 Cu1 N1 93.85(9) . .
O2 Cu1 O1 175.18(8) . .
N1 Cu1 O1 83.97(8) . .
O2 Cu1 O1 104.21(8) . 3_657
N1 Cu1 O1 158.46(9) . 3_657
O1 Cu1 O1 77.10(9) . 3_657
O2 Cu1 Cu1 142.35(6) . 3_657
N1 Cu1 Cu1 122.04(7) . 3_657
O1 Cu1 Cu1 38.76(5) . 3_657
O1 Cu1 Cu1 38.34(6) 3_657 3_657
C2 O1 Cu1 113.15(16) . .
C2 O1 Cu1 142.90(17) . 3_657
Cu1 O1 Cu1 102.90(9) . 3_657
C16 O2 Cu1 123.20(18) . .
H10B O10 H10A 113(4) . .
N1 N2 C11 119.6(2) . .
C6 C1 N1 126.6(2) . .
C6 C1 C2 120.0(3) . .
N1 C1 C2 113.4(2) . .
N2 C11 C16 127.4(2) . .
N2 C11 C12 112.6(2) . .
C16 C11 C12 120.0(2) . .
N2 N1 C1 118.3(2) . .
N2 N1 Cu1 128.79(19) . .
C1 N1 Cu1 112.73(16) . .
O3 C12 C11 122.0(3) . .
O3 C12 C13 119.7(2) . .
C11 C12 C13 118.2(2) . .
C13 C14 C17 110.1(3) . .
C13 C14 C18 109.6(2) . .
C17 C14 C18 109.9(3) . .
C13 C14 C15 106.8(2) . .
C17 C14 C15 110.8(2) . .
C18 C14 C15 109.6(2) . .
C6 C5 C4 120.6(3) . .
C6 C5 H5 119.7 . .
C4 C5 H5 119.7 . .
O1 C2 C3 123.9(2) . .
O1 C2 C1 116.7(2) . .
C3 C2 C1 119.4(2) . .
C16 C15 C14 116.1(2) . .
C16 C15 H15A 108.3 . .
C14 C15 H15A 108.3 . .
C16 C15 H15B 108.3 . .
C14 C15 H15B 108.3 . .
H15A C15 H15B 107.4 . .
O2 C16 C11 126.0(3) . .
O2 C16 C15 114.1(2) . .
C11 C16 C15 119.9(2) . .
C4 C3 C2 119.9(2) . .
C4 C3 H3 120.1 . .
C2 C3 H3 120.1 . .
C12 C13 C14 113.9(2) . .
C12 C13 H13A 108.8 . .
C14 C13 H13A 108.8 . .
C12 C13 H13B 108.8 . .
C14 C13 H13B 108.8 . .
H13A C13 H13B 107.7 . .
C3 C4 C5 120.5(3) . .
C3 C4 H4 119.7 . .
C5 C4 H4 119.7 . .
C5 C6 C1 119.6(2) . .
C5 C6 H6 120.2 . .
C1 C6 H6 120.2 . .
C14 C18 H18A 109.5 . .
C14 C18 H18B 109.5 . .
H18A C18 H18B 109.5 . .
C14 C18 H18C 109.5 . .
H18A C18 H18C 109.5 . .
H18B C18 H18C 109.5 . .
C14 C17 H17A 109.5 . .
C14 C17 H17B 109.5 . .
H17A C17 H17B 109.5 . .
C14 C17 H17C 109.5 . .
H17A C17 H17C 109.5 . .
H17B C17 H17C 109.5 . .

loop_
_geom_bond_atom_site_label_1
_geom_bond_atom_site_label_2
_geom_bond_distance
_geom_bond_site_symmetry_2
Cu1 O2 1.8960(19) .
Cu1 N1 1.923(2) .
Cu1 O1 1.9449(19) .
Cu1 O1 1.9629(18) 3_657
Cu1 Cu1 3.0561(7) 3_657
O3 C12 1.233(3) .
O1 C2 1.335(3) .
O1 Cu1 1.9629(18) 3_657
O2 C16 1.269(3) .
O10 H10B 0.84(3) .
O10 H10A 0.73(4) .
N2 N1 1.279(3) .
N2 C11 1.376(3) .
C1 C6 1.390(4) .
C1 N1 1.409(3) .
C1 C2 1.426(4) .
C11 C16 1.416(4) .
C11 C12 1.464(3) .
C12 C13 1.498(4) .
C14 C13 1.527(4) .
C14 C17 1.527(4) .
C14 C18 1.528(4) .
C14 C15 1.531(4) .
C5 C6 1.372(4) .
C5 C4 1.399(4) .
C5 H5 0.9500 .
C2 C3 1.383(4) .
C15 C16 1.512(4) .
C15 H15A 0.9900 .
C15 H15B 0.9900 .
C3 C4 1.380(4) .
C3 H3 0.9500 .
C13 H13A 0.9900 .
C13 H13B 0.9900 .
C4 H4 0.9500 .
C6 H6 0.9500 .
C18 H18A 0.9800 .
C18 H18B 0.9800 .
C18 H18C 0.9800 .
C17 H17A 0.9800 .
C17 H17B 0.9800 .
C17 H17C 0.9800 .
